data_4110085
loop_
_publ_author_name
'Ji Qi'
'John A. Porco'

_publ_section_title
;
 Rapid Access to Polyprenylated Phloroglucinols via Alkylative
 Dearomatization-Annulation: Total Synthesis of (\+-)-Clusianone1
;
_journal_name_full 'Journal of the American Chemical Society'
_journal_page_first 12682
_journal_page_last 12683
_journal_paper_doi 10.1021/ja0762339
_journal_volume 129
_journal_year 2007
_chemical_formula_moiety 'C40 H0 Br O9'
_chemical_formula_sum 'C40 H0 Br O9'
_chemical_formula_weight 704.31
_chemical_name_systematic
; 
 ? 
;
_space_group_IT_number 2
_symmetry_cell_setting triclinic
_symmetry_space_group_name_Hall '-P 1'
_symmetry_space_group_name_H-M 'P -1'
_atom_sites_solution_hydrogens difmap
_atom_sites_solution_primary direct
_atom_sites_solution_secondary difmap
_audit_creation_method SHELXL-97
_cell_angle_alpha 72.325(2)
_cell_angle_beta 86.301(2)
_cell_angle_gamma 88.173(2)
_cell_formula_units_Z 2
_cell_length_a 10.8380(5)
_cell_length_b 11.4593(5)
_cell_length_c 14.8502(6)
_cell_measurement_reflns_used 8609
_cell_measurement_temperature 173(2)
_cell_measurement_theta_max 35.17
_cell_measurement_theta_min 2.30
_cell_volume 1753.46(13)
_computing_cell_refinement 'Bruker SAINT+'
_computing_data_collection 'Bruker APEX2'
_computing_data_reduction 'Bruker SAINT+'
_computing_molecular_graphics 'Bruker SHELXTL'
_computing_publication_material 'Bruker SHELXTL'
_computing_structure_refinement 'SHELXL-97 (Sheldrick, 1997)'
_computing_structure_solution 'SHELXS-97 (Sheldrick, 1990)'
_diffrn_ambient_temperature 173(2)
_diffrn_measured_fraction_theta_full 0.933
_diffrn_measured_fraction_theta_max 0.933
_diffrn_measurement_device_type 'Bruker X8 APEX II diffractometer'
_diffrn_measurement_method 'phi and omega scans'
_diffrn_radiation_monochromator graphite
_diffrn_radiation_source 'fine-focus sealed tube'
_diffrn_radiation_type MoK\a
_diffrn_radiation_wavelength 0.71073
_diffrn_reflns_av_R_equivalents 0.0264
_diffrn_reflns_av_sigmaI/netI 0.0294
_diffrn_reflns_limit_h_max 17
_diffrn_reflns_limit_h_min -16
_diffrn_reflns_limit_k_max 18
_diffrn_reflns_limit_k_min -18
_diffrn_reflns_limit_l_max 24
_diffrn_reflns_limit_l_min -24
_diffrn_reflns_number 62892
_diffrn_reflns_theta_full 35.63
_diffrn_reflns_theta_max 35.63
_diffrn_reflns_theta_min 1.87
_exptl_absorpt_coefficient_mu 1.226
_exptl_absorpt_correction_T_max 0.8374
_exptl_absorpt_correction_T_min 0.5791
_exptl_absorpt_correction_type multi-scan
_exptl_absorpt_process_details SADABS
_exptl_crystal_colour colourless
_exptl_crystal_density_diffrn 1.334
_exptl_crystal_density_meas 0
_exptl_crystal_description thick
_exptl_crystal_F_000 694
_exptl_crystal_size_max 0.50
_exptl_crystal_size_mid 0.30
_exptl_crystal_size_min 0.15
_refine_diff_density_max 0.616
_refine_diff_density_min -0.458
_refine_diff_density_rms 0.068
_refine_ls_extinction_method none
_refine_ls_goodness_of_fit_ref 1.039
_refine_ls_hydrogen_treatment isortopic
_refine_ls_matrix_type full
_refine_ls_number_parameters 615
_refine_ls_number_reflns 15086
_refine_ls_number_restraints 0
_refine_ls_restrained_S_all 1.039
_refine_ls_R_factor_all 0.0537
_refine_ls_R_factor_gt 0.0349
_refine_ls_shift/su_max 0.031
_refine_ls_shift/su_mean 0.002
_refine_ls_structure_factor_coef Fsqd
_refine_ls_weighting_details 'calc w=1/[\s^2^(Fo^2^)+(0.0604P)^2^+0.1897P] where P=(Fo^2^+2Fc^2^)/3'
_refine_ls_weighting_scheme calc
_refine_ls_wR_factor_gt 0.0944
_refine_ls_wR_factor_ref 0.1020
_reflns_number_gt 11630
_reflns_number_total 15086
_reflns_threshold_expression >2sigma(I)
_cod_data_source_file ja0762339si20070818_112318.cif
_cod_data_source_block porco51
_cod_database_code 4110085

loop_
_symmetry_equiv_pos_as_xyz
'x, y, z'
'-x, -y, -z'

loop_
_atom_site_label
_atom_site_type_symbol
_atom_site_fract_x
_atom_site_fract_y
_atom_site_fract_z
_atom_site_U_iso_or_equiv
_atom_site_adp_type
_atom_site_occupancy
_atom_site_symmetry_multiplicity
_atom_site_calc_flag
Br1 Br 0.732278(11) 0.377951(12) 0.597911(8) 0.02910(4) Uani 1 1 d
O1 O 0.57932(8) 0.31993(8) -0.11034(7) 0.02742(18) Uani 1 1 d
O2 O 0.49485(8) 0.19249(8) -0.17715(6) 0.02329(16) Uani 1 1 d
O3 O 0.39555(8) 0.16983(7) 0.05023(6) 0.02279(15) Uani 1 1 d
O4 O 0.47177(7) 0.32319(7) 0.09413(6) 0.02133(15) Uani 1 1 d
O5 O -0.04201(7) 0.42001(8) 0.12189(6) 0.02288(16) Uani 1 1 d
O6 O 0.15667(8) 0.05241(7) 0.16677(6) 0.02059(15) Uani 1 1 d
O7 O 0.39885(8) 0.10288(9) 0.30957(7) 0.03046(19) Uani 1 1 d
O8 O 0.30727(7) 0.35561(7) 0.28388(5) 0.01766(14) Uani 1 1 d
O9 O 0.20284(8) 0.25321(8) 0.41988(6) 0.02427(16) Uani 1 1 d
C1 C 0.28728(9) 0.36434(9) 0.01068(7) 0.01404(15) Uani 1 1 d
C2 C 0.16918(9) 0.29845(9) 0.00206(7) 0.01527(16) Uani 1 1 d
H2B H 0.1238(14) 0.3549(14) -0.0450(11) 0.019(3) Uiso 1 1 d
H2A H 0.1900(14) 0.2286(13) -0.0183(10) 0.020(3) Uiso 1 1 d
C3 C 0.08313(9) 0.25598(9) 0.09405(7) 0.01432(16) Uani 1 1 d
C4 C 0.15266(9) 0.15807(9) 0.16821(7) 0.01534(16) Uani 1 1 d
C5 C 0.21820(9) 0.19559(9) 0.23873(7) 0.01532(16) Uani 1 1 d
C6 C 0.23102(9) 0.31589(9) 0.22852(7) 0.01480(16) Uani 1 1 d
C7 C 0.17301(9) 0.41970(9) 0.15344(7) 0.01384(16) Uani 1 1 d
C8 C 0.25811(9) 0.46134(9) 0.06099(7) 0.01462(16) Uani 1 1 d
H9B H 0.2138(14) 0.5252(13) 0.0187(10) 0.018(3) Uiso 1 1 d
H8A H 0.3314(15) 0.4924(14) 0.0758(11) 0.025(4) Uiso 1 1 d
C9 C 0.05759(9) 0.36895(9) 0.12553(7) 0.01480(16) Uani 1 1 d
C10 C 0.34210(10) 0.43437(9) -0.09103(7) 0.01687(17) Uani 1 1 d
H10B H 0.2806(14) 0.4970(14) -0.1194(10) 0.019(3) Uiso 1 1 d
H10A H 0.4147(14) 0.4781(14) -0.0830(11) 0.021(3) Uiso 1 1 d
C11 C 0.37106(9) 0.35511(9) -0.15413(7) 0.01688(17) Uani 1 1 d
C12 C 0.29516(11) 0.34780(12) -0.21927(8) 0.0250(2) Uani 1 1 d
H12B H 0.3161(16) 0.3018(15) -0.2586(12) 0.031(4) Uiso 1 1 d
H12A H 0.2194(16) 0.3945(16) -0.2259(12) 0.033(4) Uiso 1 1 d
C13 C 0.49251(10) 0.28847(10) -0.14393(7) 0.01790(17) Uani 1 1 d
C14 C 0.60883(14) 0.12101(13) -0.16592(11) 0.0323(3) Uani 1 1 d
H14C H 0.599(2) 0.058(2) -0.1915(17) 0.067(7) Uiso 1 1 d
H14B H 0.675(2) 0.166(2) -0.1995(15) 0.053(6) Uiso 1 1 d
H14A H 0.6285(19) 0.0869(19) -0.0997(15) 0.052(6) Uiso 1 1 d
C15 C 0.38801(9) 0.27262(9) 0.05546(7) 0.01612(17) Uani 1 1 d
C16 C 0.57935(12) 0.24735(12) 0.12570(11) 0.0290(2) Uani 1 1 d
H16C H 0.619(2) 0.240(2) 0.0714(19) 0.074(7) Uiso 1 1 d
H16B H 0.632(2) 0.288(2) 0.1503(16) 0.058(6) Uiso 1 1 d
H16A H 0.5593(17) 0.1704(18) 0.1685(14) 0.040(5) Uiso 1 1 d
C17 C -0.03570(10) 0.20197(10) 0.07281(7) 0.01886(18) Uani 1 1 d
H17B H -0.0812(14) 0.2664(13) 0.0292(10) 0.019(3) Uiso 1 1 d
H17A H -0.0114(14) 0.1427(14) 0.0375(11) 0.021(4) Uiso 1 1 d
C18 C -0.11410(10) 0.13957(10) 0.16049(8) 0.01972(19) Uani 1 1 d
H18 H -0.1089(16) 0.1707(16) 0.2160(13) 0.035(4) Uiso 1 1 d
C19 C -0.18813(10) 0.04505(10) 0.17110(8) 0.02003(18) Uani 1 1 d
C20 C -0.20831(16) -0.00865(14) 0.09306(11) 0.0355(3) Uani 1 1 d
H20B H -0.189(3) -0.099(3) 0.117(2) 0.093(9) Uiso 1 1 d
H20C H -0.184(2) 0.036(2) 0.0374(18) 0.066(7) Uiso 1 1 d
H20A H -0.287(3) -0.017(3) 0.089(2) 0.092(9) Uiso 1 1 d
C21 C -0.25651(13) -0.01573(13) 0.26393(10) 0.0294(2) Uani 1 1 d
H21C H -0.2390(17) 0.0218(17) 0.3133(13) 0.038(5) Uiso 1 1 d
H21B H -0.344(2) -0.024(2) 0.2560(16) 0.058(6) Uiso 1 1 d
H21A H -0.2303(19) -0.0918(19) 0.2873(14) 0.043(5) Uiso 1 1 d
C22 C 0.28676(10) 0.09777(10) 0.31166(7) 0.01939(18) Uani 1 1 d
C23 C 0.21719(11) 0.00221(10) 0.38659(8) 0.0218(2) Uani 1 1 d
C24 C 0.09346(12) -0.02381(11) 0.38166(9) 0.0267(2) Uani 1 1 d
H24 H 0.0508(16) 0.0227(15) 0.3283(12) 0.028(4) Uiso 1 1 d
C25 C 0.03345(15) -0.11313(13) 0.45493(10) 0.0354(3) Uani 1 1 d
H25 H -0.057(2) -0.1354(19) 0.4520(14) 0.050(5) Uiso 1 1 d
C26 C 0.09615(17) -0.17485(13) 0.53399(10) 0.0400(3) Uani 1 1 d
H26 H 0.0500(19) -0.2384(19) 0.5825(15) 0.049(5) Uiso 1 1 d
C27 C 0.21752(18) -0.14837(13) 0.54029(10) 0.0404(4) Uani 1 1 d
H27 H 0.263(2) -0.184(2) 0.5896(16) 0.054(6) Uiso 1 1 d
C28 C 0.27934(15) -0.06077(12) 0.46696(9) 0.0306(3) Uani 1 1 d
H28 H 0.3590(15) -0.0438(13) 0.4698(10) 0.018(3) Uiso 1 1 d
C29 C 0.29434(10) 0.30564(9) 0.38109(7) 0.01742(17) Uani 1 1 d
C30 C 0.40361(9) 0.32501(10) 0.42863(7) 0.01738(17) Uani 1 1 d
C31 C 0.40448(11) 0.26700(11) 0.52586(8) 0.0234(2) Uani 1 1 d
H31 H 0.3373(18) 0.2161(18) 0.5572(13) 0.041(5) Uiso 1 1 d
C32 C 0.50303(11) 0.28125(12) 0.57634(8) 0.0253(2) Uani 1 1 d
H32 H 0.5043(16) 0.2402(16) 0.6434(13) 0.034(4) Uiso 1 1 d
C33 C 0.59947(10) 0.35553(11) 0.52897(8) 0.0215(2) Uani 1 1 d
C34 C 0.60083(11) 0.41364(11) 0.43205(8) 0.0239(2) Uani 1 1 d
H34 H 0.6666(15) 0.4637(15) 0.4008(12) 0.026(4) Uiso 1 1 d
C35 C 0.50258(10) 0.39763(11) 0.38162(8) 0.0215(2) Uani 1 1 d
H35 H 0.5036(14) 0.4372(14) 0.3155(11) 0.020(3) Uiso 1 1 d
C36 C 0.14477(10) 0.53403(9) 0.18492(7) 0.01752(17) Uani 1 1 d
H36B H 0.1062(14) 0.5956(14) 0.1321(11) 0.018(3) Uiso 1 1 d
H36B H 0.2248(16) 0.5679(15) 0.1896(12) 0.030(4) Uiso 1 1 d
C37 C 0.06207(10) 0.51869(10) 0.27328(7) 0.01817(18) Uani 1 1 d
H37 H 0.0491(15) 0.4381(15) 0.3133(11) 0.024(4) Uiso 1 1 d
C38 C 0.01077(10) 0.61199(10) 0.29872(8) 0.02009(19) Uani 1 1 d
C39 C -0.06668(12) 0.59245(14) 0.38943(9) 0.0289(2) Uani 1 1 d
H39C H -0.1476(19) 0.6302(18) 0.3754(14) 0.044(5) Uiso 1 1 d
H39B H -0.0267(16) 0.6254(16) 0.4310(13) 0.035(4) Uiso 1 1 d
H39A H -0.0790(18) 0.5083(19) 0.4201(14) 0.045(5) Uiso 1 1 d
C40 C 0.02763(14) 0.74309(12) 0.24055(10) 0.0300(3) Uani 1 1 d
H40C H -0.035(3) 0.783(3) 0.226(2) 0.087(9) Uiso 1 1 d
H40C H 0.065(2) 0.785(2) 0.2745(17) 0.062(6) Uiso 1 1 d
H40B H 0.081(2) 0.755(2) 0.1932(17) 0.058(6) Uiso 1 1 d

loop_
_atom_site_aniso_label
_atom_site_aniso_U_11
_atom_site_aniso_U_22
_atom_site_aniso_U_33
_atom_site_aniso_U_23
_atom_site_aniso_U_13
_atom_site_aniso_U_12
Br1 0.02246(6) 0.04035(8) 0.02899(6) -0.01558(5) -0.01094(4) 0.00256(5)
O1 0.0166(4) 0.0313(4) 0.0393(5) -0.0179(4) -0.0013(3) -0.0023(3)
O2 0.0259(4) 0.0207(4) 0.0259(4) -0.0111(3) -0.0028(3) 0.0036(3)
O3 0.0221(4) 0.0143(3) 0.0314(4) -0.0063(3) -0.0007(3) 0.0013(3)
O4 0.0163(3) 0.0182(3) 0.0296(4) -0.0064(3) -0.0080(3) 0.0029(3)
O5 0.0157(3) 0.0235(4) 0.0309(4) -0.0102(3) -0.0052(3) 0.0046(3)
O6 0.0245(4) 0.0143(3) 0.0238(4) -0.0071(3) -0.0005(3) -0.0012(3)
O7 0.0202(4) 0.0317(5) 0.0336(4) -0.0005(4) -0.0064(3) 0.0035(3)
O8 0.0191(3) 0.0184(3) 0.0154(3) -0.0040(3) -0.0044(3) -0.0047(3)
O9 0.0213(4) 0.0310(4) 0.0203(3) -0.0072(3) 0.0011(3) -0.0080(3)
C1 0.0131(4) 0.0127(4) 0.0164(4) -0.0046(3) -0.0004(3) -0.0002(3)
C2 0.0148(4) 0.0165(4) 0.0152(4) -0.0057(3) -0.0002(3) -0.0020(3)
C3 0.0129(4) 0.0151(4) 0.0155(4) -0.0052(3) -0.0014(3) -0.0019(3)
C4 0.0138(4) 0.0152(4) 0.0168(4) -0.0046(3) 0.0008(3) -0.0016(3)
C5 0.0148(4) 0.0148(4) 0.0158(4) -0.0036(3) -0.0018(3) -0.0003(3)
C6 0.0130(4) 0.0166(4) 0.0151(4) -0.0049(3) -0.0020(3) -0.0010(3)
C7 0.0137(4) 0.0125(4) 0.0158(4) -0.0048(3) -0.0017(3) 0.0001(3)
C8 0.0140(4) 0.0126(4) 0.0174(4) -0.0045(3) -0.0010(3) -0.0004(3)
C9 0.0141(4) 0.0155(4) 0.0144(4) -0.0039(3) -0.0006(3) -0.0008(3)
C10 0.0172(4) 0.0146(4) 0.0178(4) -0.0038(3) 0.0011(3) -0.0015(3)
C11 0.0157(4) 0.0176(4) 0.0162(4) -0.0038(3) 0.0021(3) -0.0030(3)
C12 0.0221(5) 0.0331(6) 0.0216(5) -0.0109(4) -0.0025(4) 0.0008(4)
C13 0.0187(4) 0.0176(4) 0.0167(4) -0.0047(3) 0.0029(3) -0.0025(3)
C14 0.0344(7) 0.0264(6) 0.0370(7) -0.0114(5) -0.0039(5) 0.0104(5)
C15 0.0137(4) 0.0153(4) 0.0180(4) -0.0034(3) 0.0010(3) 0.0002(3)
C16 0.0186(5) 0.0245(6) 0.0408(7) -0.0041(5) -0.0101(5) 0.0052(4)
C17 0.0162(4) 0.0226(5) 0.0189(4) -0.0073(4) -0.0014(3) -0.0058(3)
C18 0.0160(4) 0.0230(5) 0.0217(4) -0.0090(4) 0.0003(3) -0.0034(4)
C19 0.0172(4) 0.0179(5) 0.0242(5) -0.0051(4) -0.0014(4) -0.0017(3)
C20 0.0467(8) 0.0309(7) 0.0315(6) -0.0118(5) -0.0023(6) -0.0171(6)
C21 0.0261(6) 0.0265(6) 0.0314(6) -0.0034(5) 0.0046(5) -0.0057(5)
C22 0.0221(5) 0.0159(4) 0.0196(4) -0.0042(4) -0.0038(4) 0.0020(3)
C23 0.0306(5) 0.0142(4) 0.0193(4) -0.0037(4) 0.0007(4) 0.0027(4)
C24 0.0328(6) 0.0231(5) 0.0230(5) -0.0062(4) 0.0056(4) -0.0048(4)
C25 0.0469(8) 0.0264(6) 0.0315(6) -0.0093(5) 0.0157(6) -0.0106(6)
C26 0.0647(10) 0.0202(6) 0.0297(6) -0.0029(5) 0.0159(6) -0.0032(6)
C27 0.0694(11) 0.0229(6) 0.0225(6) 0.0008(5) -0.0005(6) 0.0136(6)
C28 0.0418(7) 0.0231(6) 0.0240(5) -0.0032(4) -0.0052(5) 0.0095(5)
C29 0.0187(4) 0.0181(4) 0.0161(4) -0.0058(3) -0.0023(3) -0.0012(3)
C30 0.0175(4) 0.0190(4) 0.0158(4) -0.0051(3) -0.0021(3) -0.0016(3)
C31 0.0217(5) 0.0307(6) 0.0163(4) -0.0042(4) -0.0010(4) -0.0050(4)
C32 0.0243(5) 0.0352(6) 0.0157(4) -0.0062(4) -0.0038(4) -0.0006(4)
C33 0.0197(5) 0.0266(5) 0.0209(4) -0.0105(4) -0.0064(4) 0.0030(4)
C34 0.0198(5) 0.0288(6) 0.0220(5) -0.0048(4) -0.0039(4) -0.0053(4)
C35 0.0212(5) 0.0241(5) 0.0172(4) -0.0028(4) -0.0032(4) -0.0044(4)
C36 0.0193(4) 0.0142(4) 0.0199(4) -0.0069(3) 0.0008(3) -0.0004(3)
C37 0.0176(4) 0.0182(5) 0.0195(4) -0.0070(4) -0.0007(3) 0.0002(3)
C38 0.0166(4) 0.0262(5) 0.0210(4) -0.0121(4) -0.0037(3) 0.0027(4)
C39 0.0227(5) 0.0444(8) 0.0239(5) -0.0173(5) -0.0013(4) 0.0058(5)
C40 0.0351(7) 0.0227(6) 0.0345(6) -0.0129(5) -0.0016(5) 0.0056(5)

loop_
_atom_type_symbol
_atom_type_description
_atom_type_scat_dispersion_real
_atom_type_scat_dispersion_imag
_atom_type_scat_source
C C 0.0033 0.0016 'International Tables Vol C Tables 4.2.6.8 and 6.1.1.4'
H H 0.0000 0.0000 'International Tables Vol C Tables 4.2.6.8 and 6.1.1.4'
Br Br -0.2901 2.4595 'International Tables Vol C Tables 4.2.6.8 and 6.1.1.4'
O O 0.0106 0.0060 'International Tables Vol C Tables 4.2.6.8 and 6.1.1.4'

loop_
_geom_angle_atom_site_label_1
_geom_angle_atom_site_label_2
_geom_angle_atom_site_label_3
_geom_angle
C13 O2 C14 115.53(10)
C15 O4 C16 115.11(9)
C6 O8 C29 118.83(8)
C15 C1 C8 113.75(8)
C15 C1 C2 111.14(8)
C8 C1 C2 110.93(8)
C15 C1 C10 105.21(8)
C8 C1 C10 106.45(8)
C2 C1 C10 109.00(8)
C1 C2 C3 115.40(8)
C9 C3 C4 110.92(8)
C9 C3 C17 112.31(8)
C4 C3 C17 109.84(8)
C9 C3 C2 105.90(8)
C4 C3 C2 108.09(8)
C17 C3 C2 109.62(8)
O6 C4 C5 121.02(9)
O6 C4 C3 120.37(9)
C5 C4 C3 118.57(8)
C6 C5 C4 119.69(9)
C6 C5 C22 121.56(9)
C4 C5 C22 118.02(8)
C5 C6 O8 121.65(9)
C5 C6 C7 125.04(8)
O8 C6 C7 113.18(8)
C6 C7 C9 106.97(8)
C6 C7 C36 113.33(8)
C9 C7 C36 112.47(8)
C6 C7 C8 111.79(8)
C9 C7 C8 105.33(7)
C36 C7 C8 106.72(8)
C1 C8 C7 115.87(8)
O5 C9 C3 123.53(9)
O5 C9 C7 122.75(9)
C3 C9 C7 113.47(8)
C11 C10 C1 114.71(8)
C12 C11 C13 120.79(10)
C12 C11 C10 122.20(10)
C13 C11 C10 116.95(9)
O1 C13 O2 124.05(10)
O1 C13 C11 123.09(10)
O2 C13 C11 112.85(9)
O3 C15 O4 124.21(10)
O3 C15 C1 123.57(9)
O4 C15 C1 112.01(8)
C18 C17 C3 113.07(8)
C19 C18 C17 125.75(10)
C18 C19 C20 123.15(11)
C18 C19 C21 121.45(10)
C20 C19 C21 115.39(10)
O7 C22 C23 121.32(10)
O7 C22 C5 118.34(10)
C23 C22 C5 120.26(9)
C24 C23 C28 119.20(12)
C24 C23 C22 123.40(10)
C28 C23 C22 117.36(11)
C25 C24 C23 120.43(13)
C26 C25 C24 119.74(15)
C27 C26 C25 120.29(13)
C26 C27 C28 120.64(14)
C27 C28 C23 119.69(14)
O9 C29 O8 121.95(9)
O9 C29 C30 125.45(9)
O8 C29 C30 112.60(9)
C35 C30 C31 119.92(9)
C35 C30 C29 123.37(9)
C31 C30 C29 116.71(9)
C32 C31 C30 120.53(11)
C33 C32 C31 118.85(10)
C32 C33 C34 121.56(10)
C32 C33 Br1 119.00(8)
C34 C33 Br1 119.44(9)
C35 C34 C33 119.30(11)
C34 C35 C30 119.81(10)
C37 C36 C7 117.41(9)
C38 C37 C36 123.72(10)
C37 C38 C40 122.92(11)
C37 C38 C39 121.83(11)
C40 C38 C39 115.24(10)

loop_
_geom_bond_atom_site_label_1
_geom_bond_atom_site_label_2
_geom_bond_distance
Br1 C33 1.8866(10)
O1 C13 1.2063(13)
O2 C13 1.3341(13)
O2 C14 1.4505(16)
O3 C15 1.2036(12)
O4 C15 1.3389(12)
O4 C16 1.4468(14)
O5 C9 1.2077(12)
O6 C4 1.2169(12)
O7 C22 1.2160(14)
O8 C6 1.3802(11)
O8 C29 1.3814(12)
O9 C29 1.1960(13)
C1 C15 1.5280(14)
C1 C8 1.5314(13)
C1 C2 1.5382(13)
C1 C10 1.5674(14)
C2 C3 1.5600(14)
C3 C9 1.5162(13)
C3 C4 1.5305(14)
C3 C17 1.5372(13)
C4 C5 1.4748(13)
C5 C6 1.3509(13)
C5 C22 1.5150(14)
C6 C7 1.5136(13)
C7 C9 1.5279(13)
C7 C36 1.5351(13)
C7 C8 1.5588(14)
C10 C11 1.5041(14)
C11 C12 1.3325(15)
C11 C13 1.4934(15)
C17 C18 1.5030(15)
C18 C19 1.3332(14)
C19 C20 1.4979(17)
C19 C21 1.5009(17)
C22 C23 1.4867(16)
C23 C24 1.3942(18)
C23 C28 1.3960(17)
C24 C25 1.3891(18)
C25 C26 1.382(2)
C26 C27 1.375(3)
C27 C28 1.388(2)
C29 C30 1.4731(14)
C30 C35 1.3920(15)
C30 C31 1.3948(15)
C31 C32 1.3849(16)
C32 C33 1.3821(17)
C33 C34 1.3896(16)
C34 C35 1.3882(15)
C36 C37 1.5080(14)
C37 C38 1.3325(14)
C38 C40 1.4985(18)
C38 C39 1.5007(16)
